data_8107069
loop_
_publ_author_name
'Xia, Wei'
'Liu, Peng-Jun'
'Li, Gui-Juan'

_publ_section_title
;
 Crystal structure of
 catena-poly-[aqua-(2-carboxy-5-(3-carboxy-5-carboxylatophenoxy)benzoato-\kO)(\m2-4,4&#x2032;-di(1H-imidazol-1-yl)-1,1&#x2032;-biphenyl-\k2
 N:N&#x2032;)cobalt(II)], C34H24N4O10Co
;
_journal_issue 3
_journal_name_full 'Zeitschrift f\"ur Kristallographie - New Crystal Structures'
_journal_page_first 977
_journal_page_last 979
_journal_paper_doi 10.1515/ncrs-2016-0029
_journal_volume 231
_journal_year 2016
_chemical_formula_sum 'C34 H24 Co N4 O10'
_chemical_formula_weight 707.50
_space_group_IT_number 2
_space_group_name_Hall '-P 1'
_space_group_name_H-M_alt 'P -1'
_symmetry_cell_setting triclinic
_symmetry_space_group_name_H-M 'P -1'
_atom_sites_solution_hydrogens geom
_atom_sites_solution_primary direct
_atom_sites_solution_secondary difmap
_cell_angle_alpha 83.124(2)
_cell_angle_beta 70.915(2)
_cell_angle_gamma 86.075(2)
_cell_formula_units_Z 2
_cell_length_a 11.0862(19)
_cell_length_b 11.770(2)
_cell_length_c 12.370(2)
_cell_measurement_reflns_used 3369
_cell_measurement_temperature 293(2)
_cell_measurement_theta_max 22.84
_cell_measurement_theta_min 2.16
_cell_volume 1513.7(4)
_computing_cell_refinement 'Bruker SMART'
_computing_data_collection 'Bruker SMART'
_computing_data_reduction 'Bruker SAINT'
_computing_molecular_graphics 'Bruker SHELXTL'
_computing_publication_material 'Bruker SHELXTL'
_computing_structure_refinement 'SHELXL-97 (Sheldrick, 1997)'
_computing_structure_solution 'SHELXS-97 (Sheldrick, 1990)'
_diffrn_ambient_temperature 293(2)
_diffrn_measured_fraction_theta_full 0.998
_diffrn_measured_fraction_theta_max 0.998
_diffrn_measurement_device_type 'CCD area detector'
_diffrn_measurement_method 'phi and omega scans'
_diffrn_radiation_monochromator graphite
_diffrn_radiation_source 'fine-focus sealed tube'
_diffrn_radiation_type MoK\a
_diffrn_radiation_wavelength 0.71073
_diffrn_reflns_av_R_equivalents 0.0478
_diffrn_reflns_av_sigmaI/netI 0.0560
_diffrn_reflns_limit_h_max 13
_diffrn_reflns_limit_h_min -13
_diffrn_reflns_limit_k_max 14
_diffrn_reflns_limit_k_min -14
_diffrn_reflns_limit_l_max 14
_diffrn_reflns_limit_l_min -14
_diffrn_reflns_number 16987
_diffrn_reflns_theta_full 25.50
_diffrn_reflns_theta_max 25.50
_diffrn_reflns_theta_min 1.74
_diffrn_standards_decay_% 0
_diffrn_standards_interval_count 0
_diffrn_standards_interval_time 0
_diffrn_standards_number 0
_exptl_absorpt_coefficient_mu 0.637
_exptl_absorpt_correction_T_max 0.8469
_exptl_absorpt_correction_T_min 0.7714
_exptl_absorpt_correction_type multi-scan
_exptl_absorpt_process_details sadabs
_exptl_crystal_colour red
_exptl_crystal_density_diffrn 1.552
_exptl_crystal_density_method 'not measured'
_exptl_crystal_description block
_exptl_crystal_F_000 726
_exptl_crystal_size_max 0.43
_exptl_crystal_size_mid 0.35
_exptl_crystal_size_min 0.27
_refine_diff_density_max 0.455
_refine_diff_density_min -0.583
_refine_diff_density_rms 0.108
_refine_ls_extinction_method none
_refine_ls_goodness_of_fit_ref 1.093
_refine_ls_hydrogen_treatment constr
_refine_ls_matrix_type full
_refine_ls_number_parameters 444
_refine_ls_number_reflns 5632
_refine_ls_number_restraints 0
_refine_ls_restrained_S_all 1.093
_refine_ls_R_factor_all 0.0702
_refine_ls_R_factor_gt 0.0458
_refine_ls_shift/su_max 0.000
_refine_ls_shift/su_mean 0.000
_refine_ls_structure_factor_coef Fsqd
_refine_ls_weighting_details 'calc w=1/[\s^2^(Fo^2^)+(0.0851P)^2^+0.0000P] where P=(Fo^2^+2Fc^2^)/3'
_refine_ls_weighting_scheme calc
_refine_ls_wR_factor_gt 0.1191
_refine_ls_wR_factor_ref 0.1505
_reflns_number_gt 4229
_reflns_number_total 5632
_reflns_threshold_expression >2sigma(I)
_cod_data_source_file suppl_ncrs-2016-0029_suppl.cif
_cod_data_source_block d
_cod_depositor_comments
;
The following automatic conversions were performed:

data item '_symmetry_cell_setting' value 'Triclinic' was changed to
'triclinic' in accordance with the built-in table derived from the
CIF Core dictionary named 'cif_core.dic' version 2.4.5 last updated
on 2014-11-21.

Automatic conversion script
Id: cif_fix_values 8738 2021-04-28 16:35:53Z antanas 
;
_cod_original_sg_symbol_H-M P-1
_cod_database_code 8107069

loop_
_symmetry_equiv_pos_as_xyz
'x, y, z'
'-x, -y, -z'

loop_
_atom_site_label
_atom_site_type_symbol
_atom_site_fract_x
_atom_site_fract_y
_atom_site_fract_z
_atom_site_U_iso_or_equiv
_atom_site_adp_type
_atom_site_occupancy
_atom_site_symmetry_multiplicity
_atom_site_calc_flag
_atom_site_refinement_flags
_atom_site_disorder_assembly
_atom_site_disorder_group
Co1 Co 0.90871(4) 0.40773(4) 0.61729(4) 0.02582(16) Uani 1 1 d . . .
N1 N 0.8320(3) 0.5168(2) 0.7480(2) 0.0344(7) Uani 1 1 d . . .
N2 N 0.7965(3) 0.6237(3) 0.8907(3) 0.0353(7) Uani 1 1 d . . .
N3 N 0.9732(3) 1.2835(2) 1.4962(2) 0.0300(6) Uani 1 1 d . . .
N4 N 0.9786(3) 1.1500(2) 1.3840(2) 0.0315(7) Uani 1 1 d . . .
O1 O 0.8219(3) 0.2783(2) 0.7255(2) 0.0641(10) Uani 1 1 d . . .
H1W H 0.7981 0.2078 0.7170 0.096 Uiso 1 1 d R . .
H2W H 0.7758 0.2658 0.7996 0.096 Uiso 1 1 d R . .
O2 O 0.4516(2) 0.8290(2) 0.54936(19) 0.0331(6) Uani 1 1 d . . .
O3 O 0.7916(2) 0.4277(2) 0.2748(2) 0.0408(6) Uani 1 1 d . . .
O4 O 0.6709(3) 0.4999(2) 0.1685(2) 0.0456(7) Uani 1 1 d . . .
H4 H 0.6980 0.4428 0.1348 0.068 Uiso 1 1 calc R . .
O5 O 0.2949(3) 0.7826(3) 1.0617(2) 0.0630(10) Uani 1 1 d . . .
O6 O 0.2485(2) 0.6579(2) 0.9645(2) 0.0396(6) Uani 1 1 d . . .
O7 O 0.6205(3) 1.0494(3) 0.8812(2) 0.0757(11) Uani 1 1 d . . .
H7 H 0.6701 1.0971 0.8831 0.113 Uiso 1 1 calc R . .
O8 O 0.7183(2) 1.0800(2) 0.6921(2) 0.0351(6) Uani 1 1 d . . .
O9 O 0.7892(2) 0.4810(2) 0.5376(2) 0.0428(7) Uani 1 1 d . . .
O10 O 0.9139(2) 0.5807(2) 0.3811(2) 0.0412(6) Uani 1 1 d . . .
C1 C 0.8073(3) 0.5491(3) 0.4480(3) 0.0286(8) Uani 1 1 d . . .
C2 C 0.6897(3) 0.6048(3) 0.4273(3) 0.0242(7) Uani 1 1 d . . .
C3 C 0.6493(3) 0.5868(3) 0.3345(3) 0.0282(8) Uani 1 1 d . . .
C4 C 0.5434(4) 0.6489(3) 0.3200(3) 0.0368(9) Uani 1 1 d . . .
H4A H 0.5158 0.6368 0.2590 0.044 Uiso 1 1 calc R . .
C5 C 0.4790(3) 0.7272(3) 0.3931(3) 0.0357(9) Uani 1 1 d . . .
H5 H 0.4083 0.7679 0.3821 0.043 Uiso 1 1 calc R . .
C6 C 0.5202(3) 0.7451(3) 0.4834(3) 0.0265(7) Uani 1 1 d . . .
C7 C 0.6224(3) 0.6840(3) 0.5023(3) 0.0272(7) Uani 1 1 d . . .
H7A H 0.6469 0.6954 0.5652 0.033 Uiso 1 1 calc R . .
C8 C 0.7132(3) 0.4973(3) 0.2578(3) 0.0304(8) Uani 1 1 d . . .
C9 C 0.4692(3) 0.8414(3) 0.6547(3) 0.0280(8) Uani 1 1 d . . .
C10 C 0.3905(3) 0.7823(3) 0.7523(3) 0.0291(8) Uani 1 1 d . . .
H10 H 0.3348 0.7295 0.7465 0.035 Uiso 1 1 calc R . .
C11 C 0.3949(3) 0.8020(3) 0.8594(3) 0.0280(7) Uani 1 1 d . . .
C12 C 0.4790(3) 0.8823(3) 0.8641(3) 0.0303(8) Uani 1 1 d . . .
H12 H 0.4829 0.8968 0.9352 0.036 Uiso 1 1 calc R . .
C13 C 0.5569(3) 0.9410(3) 0.7653(3) 0.0299(8) Uani 1 1 d . . .
C14 C 0.5524(3) 0.9200(3) 0.6581(3) 0.0310(8) Uani 1 1 d . . .
H14 H 0.6047 0.9586 0.5908 0.037 Uiso 1 1 calc R . .
C15 C 0.3065(3) 0.7418(3) 0.9684(3) 0.0322(8) Uani 1 1 d . . .
C16 C 0.6403(3) 1.0310(3) 0.7740(3) 0.0353(8) Uani 1 1 d . . .
C17 C 0.8858(3) 0.5698(3) 0.8070(3) 0.0334(8) Uani 1 1 d . . .
H17 H 0.9733 0.5705 0.7935 0.040 Uiso 1 1 calc R . .
C18 C 0.7023(4) 0.5360(3) 0.7959(4) 0.0468(10) Uani 1 1 d . . .
H18 H 0.6400 0.5084 0.7714 0.056 Uiso 1 1 calc R . .
C19 C 0.6792(4) 0.6009(3) 0.8840(4) 0.0458(11) Uani 1 1 d . . .
H19 H 0.5998 0.6253 0.9308 0.055 Uiso 1 1 calc R . .
C20 C 0.8187(3) 0.6956(3) 0.9674(3) 0.0353(8) Uani 1 1 d . . .
C21 C 0.7282(4) 0.7773(3) 1.0137(3) 0.0425(10) Uani 1 1 d . . .
H21 H 0.6519 0.7838 0.9971 0.051 Uiso 1 1 calc R . .
C22 C 0.7495(4) 0.8502(3) 1.0849(3) 0.0401(9) Uani 1 1 d . . .
H22 H 0.6871 0.9051 1.1157 0.048 Uiso 1 1 calc R . .
C23 C 0.8625(3) 0.8428(3) 1.1109(3) 0.0363(9) Uani 1 1 d . . .
C24 C 0.9527(4) 0.7577(3) 1.0635(4) 0.0470(11) Uani 1 1 d . . .
H24 H 1.0290 0.7503 1.0801 0.056 Uiso 1 1 calc R . .
C25 C 0.9313(4) 0.6853(4) 0.9937(4) 0.0473(11) Uani 1 1 d . . .
H25 H 0.9924 0.6292 0.9638 0.057 Uiso 1 1 calc R . .
C26 C 0.8897(3) 0.9249(3) 1.1815(3) 0.0338(8) Uani 1 1 d . . .
C27 C 0.7959(3) 0.9629(3) 1.2774(3) 0.0378(9) Uani 1 1 d . . .
H27 H 0.7132 0.9370 1.2981 0.045 Uiso 1 1 calc R . .
C28 C 0.8245(3) 1.0388(3) 1.3423(3) 0.0373(9) Uani 1 1 d . . .
H28 H 0.7612 1.0628 1.4064 0.045 Uiso 1 1 calc R . .
C29 C 0.9452(3) 1.0787(3) 1.3127(3) 0.0300(8) Uani 1 1 d . . .
C30 C 1.0398(4) 1.0448(3) 1.2166(3) 0.0400(9) Uani 1 1 d . . .
H30 H 1.1214 1.0733 1.1953 0.048 Uiso 1 1 calc R . .
C31 C 1.0116(4) 0.9677(3) 1.1524(3) 0.0402(9) Uani 1 1 d . . .
H31 H 1.0756 0.9442 1.0884 0.048 Uiso 1 1 calc R . .
C32 C 0.9184(3) 1.2461(3) 1.4279(3) 0.0319(8) Uani 1 1 d . . .
H32 H 0.8475 1.2813 1.4120 0.038 Uiso 1 1 calc R . .
C33 C 1.0724(3) 1.2068(3) 1.4967(3) 0.0383(9) Uani 1 1 d . . .
H33 H 1.1277 1.2110 1.5386 0.046 Uiso 1 1 calc R . .
C34 C 1.0781(3) 1.1252(3) 1.4285(3) 0.0386(9) Uani 1 1 d . . .
H34 H 1.1369 1.0642 1.4139 0.046 Uiso 1 1 calc R . .

loop_
_atom_site_aniso_label
_atom_site_aniso_U_11
_atom_site_aniso_U_22
_atom_site_aniso_U_33
_atom_site_aniso_U_23
_atom_site_aniso_U_13
_atom_site_aniso_U_12
Co1 0.0288(3) 0.0276(3) 0.0236(3) -0.00461(18) -0.01120(19) -0.00092(19)
N1 0.0337(17) 0.0365(17) 0.0357(17) -0.0140(14) -0.0113(14) -0.0016(13)
N2 0.0350(17) 0.0384(17) 0.0373(17) -0.0180(14) -0.0141(14) 0.0044(14)
N3 0.0355(16) 0.0318(16) 0.0260(15) -0.0091(12) -0.0129(13) 0.0032(13)
N4 0.0366(17) 0.0311(16) 0.0304(16) -0.0120(13) -0.0143(13) 0.0063(13)
O1 0.113(3) 0.0400(16) 0.0275(15) -0.0068(12) 0.0014(16) -0.0343(17)
O2 0.0400(14) 0.0400(14) 0.0248(13) -0.0154(11) -0.0172(11) 0.0172(11)
O3 0.0452(16) 0.0416(15) 0.0483(16) -0.0232(12) -0.0290(13) 0.0157(12)
O4 0.0700(19) 0.0429(17) 0.0375(15) -0.0226(13) -0.0325(14) 0.0155(14)
O5 0.099(2) 0.067(2) 0.0201(14) -0.0140(13) -0.0023(15) -0.0480(18)
O6 0.0457(15) 0.0386(15) 0.0329(14) -0.0160(11) -0.0037(12) -0.0126(12)
O7 0.100(3) 0.092(3) 0.0286(16) -0.0224(16) 0.0055(16) -0.065(2)
O8 0.0369(14) 0.0353(14) 0.0306(14) -0.0040(11) -0.0065(12) -0.0056(11)
O9 0.0433(16) 0.0547(17) 0.0329(15) -0.0064(13) -0.0184(12) 0.0145(13)
O10 0.0318(14) 0.0518(17) 0.0454(16) -0.0153(13) -0.0164(13) -0.0001(12)
C1 0.034(2) 0.0284(18) 0.032(2) -0.0209(15) -0.0184(16) 0.0095(15)
C2 0.0296(18) 0.0245(17) 0.0224(16) -0.0050(13) -0.0129(14) -0.0005(13)
C3 0.0328(19) 0.0292(18) 0.0276(18) -0.0124(14) -0.0143(15) 0.0031(14)
C4 0.047(2) 0.042(2) 0.035(2) -0.0140(17) -0.0285(18) 0.0071(17)
C5 0.040(2) 0.041(2) 0.035(2) -0.0125(17) -0.0233(17) 0.0132(17)
C6 0.0306(18) 0.0280(18) 0.0220(17) -0.0081(14) -0.0087(14) 0.0013(14)
C7 0.0314(19) 0.0312(19) 0.0238(17) -0.0096(14) -0.0140(14) 0.0030(14)
C8 0.039(2) 0.0327(19) 0.0246(18) -0.0101(15) -0.0149(16) -0.0022(16)
C9 0.0338(19) 0.0334(19) 0.0205(17) -0.0115(14) -0.0131(14) 0.0110(15)
C10 0.0327(19) 0.0290(18) 0.0305(19) -0.0121(15) -0.0140(15) 0.0007(15)
C11 0.0312(18) 0.0311(19) 0.0233(17) -0.0086(14) -0.0095(14) 0.0014(14)
C12 0.036(2) 0.034(2) 0.0217(17) -0.0112(14) -0.0090(15) 0.0034(15)
C13 0.0313(19) 0.0327(19) 0.0245(18) -0.0102(15) -0.0053(15) -0.0001(15)
C14 0.035(2) 0.034(2) 0.0228(17) -0.0056(14) -0.0071(15) 0.0017(15)
C15 0.039(2) 0.0329(19) 0.0244(18) -0.0110(15) -0.0063(15) -0.0042(16)
C16 0.036(2) 0.038(2) 0.031(2) -0.0123(16) -0.0056(16) -0.0023(16)
C17 0.031(2) 0.034(2) 0.037(2) -0.0128(16) -0.0118(16) -0.0003(15)
C18 0.039(2) 0.054(3) 0.058(3) -0.025(2) -0.024(2) 0.0037(19)
C19 0.030(2) 0.055(3) 0.059(3) -0.033(2) -0.0143(19) 0.0068(18)
C20 0.038(2) 0.035(2) 0.039(2) -0.0159(17) -0.0167(17) -0.0002(16)
C21 0.038(2) 0.051(2) 0.048(2) -0.0214(19) -0.0231(19) 0.0091(18)
C22 0.041(2) 0.044(2) 0.042(2) -0.0237(18) -0.0173(18) 0.0114(17)
C23 0.037(2) 0.040(2) 0.035(2) -0.0154(17) -0.0122(17) 0.0066(16)
C24 0.040(2) 0.054(3) 0.060(3) -0.028(2) -0.029(2) 0.0117(19)
C25 0.040(2) 0.048(2) 0.061(3) -0.035(2) -0.020(2) 0.0152(18)
C26 0.036(2) 0.034(2) 0.038(2) -0.0133(16) -0.0177(17) 0.0045(16)
C27 0.029(2) 0.048(2) 0.039(2) -0.0163(18) -0.0122(16) 0.0044(17)
C28 0.035(2) 0.047(2) 0.032(2) -0.0175(17) -0.0109(16) 0.0085(17)
C29 0.036(2) 0.0312(19) 0.0278(18) -0.0084(15) -0.0165(16) 0.0054(15)
C30 0.037(2) 0.046(2) 0.038(2) -0.0168(18) -0.0082(17) -0.0031(17)
C31 0.040(2) 0.048(2) 0.032(2) -0.0218(18) -0.0067(17) 0.0029(18)
C32 0.037(2) 0.0328(19) 0.0301(19) -0.0093(15) -0.0160(16) 0.0078(16)
C33 0.039(2) 0.042(2) 0.044(2) -0.0169(18) -0.0253(18) 0.0086(17)
C34 0.037(2) 0.038(2) 0.049(2) -0.0169(18) -0.0233(18) 0.0126(16)

loop_
_atom_type_symbol
_atom_type_description
_atom_type_scat_dispersion_real
_atom_type_scat_dispersion_imag
_atom_type_scat_source
C C 0.0033 0.0016 'International Tables Vol C Tables 4.2.6.8 and 6.1.1.4'
H H 0.0000 0.0000 'International Tables Vol C Tables 4.2.6.8 and 6.1.1.4'
Co Co 0.3494 0.9721 'International Tables Vol C Tables 4.2.6.8 and 6.1.1.4'
N N 0.0061 0.0033 'International Tables Vol C Tables 4.2.6.8 and 6.1.1.4'
O O 0.0106 0.0060 'International Tables Vol C Tables 4.2.6.8 and 6.1.1.4'

loop_
_geom_angle_atom_site_label_1
_geom_angle_atom_site_label_2
_geom_angle_atom_site_label_3
_geom_angle
_geom_angle_site_symmetry_1
_geom_angle_site_symmetry_3
O1 Co1 O10 111.10(13) . 2_766
O1 Co1 O9 108.16(13) . .
O10 Co1 O9 140.69(11) 2_766 .
O1 Co1 N1 89.17(11) . .
O10 Co1 N1 93.23(11) 2_766 .
O9 Co1 N1 89.15(11) . .
O1 Co1 N3 84.85(11) . 1_544
O10 Co1 N3 89.99(11) 2_766 1_544
O9 Co1 N3 91.63(11) . 1_544
N1 Co1 N3 173.92(11) . 1_544
C17 N1 C18 106.0(3) . .
C17 N1 Co1 131.6(2) . .
C18 N1 Co1 122.1(2) . .
C17 N2 C19 106.7(3) . .
C17 N2 C20 127.3(3) . .
C19 N2 C20 125.8(3) . .
C32 N3 C33 105.6(3) . .
C32 N3 Co1 130.7(2) . 1_566
C33 N3 Co1 122.2(2) . 1_566
C32 N4 C34 106.6(3) . .
C32 N4 C29 129.0(3) . .
C34 N4 C29 124.2(3) . .
Co1 O1 H1W 134.3 . .
Co1 O1 H2W 137.6 . .
H1W O1 H2W 87.1 . .
C6 O2 C9 119.7(2) . .
C8 O4 H4 109.5 . .
C16 O7 H7 109.5 . .
C1 O9 Co1 131.7(2) . .
C1 O10 Co1 139.2(2) . 2_766
O10 C1 O9 125.4(3) . .
O10 C1 C2 118.2(3) . .
O9 C1 C2 116.1(3) . .
C7 C2 C3 119.1(3) . .
C7 C2 C1 116.7(3) . .
C3 C2 C1 124.1(3) . .
C4 C3 C2 118.9(3) . .
C4 C3 C8 120.5(3) . .
C2 C3 C8 120.5(3) . .
C5 C4 C3 121.6(3) . .
C5 C4 H4A 119.2 . .
C3 C4 H4A 119.2 . .
C4 C5 C6 119.1(3) . .
C4 C5 H5 120.4 . .
C6 C5 H5 120.4 . .
C7 C6 C5 121.2(3) . .
C7 C6 O2 124.3(3) . .
C5 C6 O2 114.5(3) . .
C6 C7 C2 120.0(3) . .
C6 C7 H7A 120.0 . .
C2 C7 H7A 120.0 . .
O3 C8 O4 123.0(3) . .
O3 C8 C3 124.8(3) . .
O4 C8 C3 112.1(3) . .
C14 C9 C10 122.8(3) . .
C14 C9 O2 119.1(3) . .
C10 C9 O2 117.8(3) . .
C9 C10 C11 119.6(3) . .
C9 C10 H10 120.2 . .
C11 C10 H10 120.2 . .
C10 C11 C12 118.3(3) . .
C10 C11 C15 120.9(3) . .
C12 C11 C15 120.8(3) . .
C13 C12 C11 121.3(3) . .
C13 C12 H12 119.4 . .
C11 C12 H12 119.4 . .
C12 C13 C14 120.0(3) . .
C12 C13 C16 119.8(3) . .
C14 C13 C16 120.1(3) . .
C9 C14 C13 118.1(3) . .
C9 C14 H14 121.0 . .
C13 C14 H14 121.0 . .
O6 C15 O5 122.6(3) . .
O6 C15 C11 120.5(3) . .
O5 C15 C11 116.9(3) . .
O8 C16 O7 124.2(3) . .
O8 C16 C13 123.9(3) . .
O7 C16 C13 112.0(3) . .
N1 C17 N2 111.1(3) . .
N1 C17 H17 124.4 . .
N2 C17 H17 124.4 . .
C19 C18 N1 109.7(3) . .
C19 C18 H18 125.1 . .
N1 C18 H18 125.1 . .
C18 C19 N2 106.4(3) . .
C18 C19 H19 126.8 . .
N2 C19 H19 126.8 . .
C21 C20 C25 119.5(3) . .
C21 C20 N2 119.6(3) . .
C25 C20 N2 120.8(3) . .
C20 C21 C22 120.6(3) . .
C20 C21 H21 119.7 . .
C22 C21 H21 119.7 . .
C21 C22 C23 120.9(3) . .
C21 C22 H22 119.5 . .
C23 C22 H22 119.5 . .
C22 C23 C24 117.3(3) . .
C22 C23 C26 121.5(3) . .
C24 C23 C26 121.2(3) . .
C25 C24 C23 121.7(4) . .
C25 C24 H24 119.1 . .
C23 C24 H24 119.1 . .
C24 C25 C20 119.9(3) . .
C24 C25 H25 120.0 . .
C20 C25 H25 120.0 . .
C31 C26 C27 117.6(3) . .
C31 C26 C23 120.3(3) . .
C27 C26 C23 122.1(3) . .
C28 C27 C26 120.7(3) . .
C28 C27 H27 119.6 . .
C26 C27 H27 119.6 . .
C29 C28 C27 120.5(3) . .
C29 C28 H28 119.7 . .
C27 C28 H28 119.7 . .
C28 C29 C30 120.2(3) . .
C28 C29 N4 121.1(3) . .
C30 C29 N4 118.6(3) . .
C29 C30 C31 119.3(3) . .
C29 C30 H30 120.4 . .
C31 C30 H30 120.4 . .
C30 C31 C26 121.5(3) . .
C30 C31 H31 119.2 . .
C26 C31 H31 119.2 . .
N3 C32 N4 111.2(3) . .
N3 C32 H32 124.4 . .
N4 C32 H32 124.4 . .
C34 C33 N3 110.4(3) . .
C34 C33 H33 124.8 . .
N3 C33 H33 124.8 . .
C33 C34 N4 106.2(3) . .
C33 C34 H34 126.9 . .
N4 C34 H34 126.9 . .

loop_
_geom_bond_atom_site_label_1
_geom_bond_atom_site_label_2
_geom_bond_distance
_geom_bond_site_symmetry_2
Co1 O1 1.977(3) .
Co1 O10 1.988(2) 2_766
Co1 O9 1.991(2) .
Co1 N1 2.106(3) .
Co1 N3 2.139(3) 1_544
N1 C17 1.313(4) .
N1 C18 1.379(5) .
N2 C17 1.361(4) .
N2 C19 1.376(4) .
N2 C20 1.431(4) .
N3 C32 1.318(4) .
N3 C33 1.376(4) .
N3 Co1 2.139(3) 1_566
N4 C32 1.352(4) .
N4 C34 1.385(4) .
N4 C29 1.432(4) .
O1 H1W 0.9145 .
O1 H2W 0.8917 .
O2 C6 1.380(4) .
O2 C9 1.405(4) .
O3 C8 1.205(4) .
O4 C8 1.330(4) .
O4 H4 0.8200 .
O5 C15 1.268(4) .
O6 C15 1.228(4) .
O7 C16 1.313(4) .
O7 H7 0.8200 .
O8 C16 1.209(4) .
O9 C1 1.256(4) .
O10 C1 1.252(4) .
O10 Co1 1.988(2) 2_766
C1 C2 1.501(4) .
C2 C7 1.395(4) .
C2 C3 1.404(4) .
C3 C4 1.390(5) .
C3 C8 1.487(5) .
C4 C5 1.365(5) .
C4 H4A 0.9300 .
C5 C6 1.380(4) .
C5 H5 0.9300 .
C6 C7 1.370(5) .
C7 H7A 0.9300 .
C9 C14 1.364(5) .
C9 C10 1.376(5) .
C10 C11 1.390(4) .
C10 H10 0.9300 .
C11 C12 1.392(4) .
C11 C15 1.511(5) .
C12 C13 1.380(5) .
C12 H12 0.9300 .
C13 C14 1.395(4) .
C13 C16 1.489(5) .
C14 H14 0.9300 .
C17 H17 0.9300 .
C18 C19 1.351(5) .
C18 H18 0.9300 .
C19 H19 0.9300 .
C20 C21 1.373(5) .
C20 C25 1.384(5) .
C21 C22 1.382(5) .
C21 H21 0.9300 .
C22 C23 1.387(5) .
C22 H22 0.9300 .
C23 C24 1.403(5) .
C23 C26 1.483(5) .
C24 C25 1.366(5) .
C24 H24 0.9300 .
C25 H25 0.9300 .
C26 C31 1.394(5) .
C26 C27 1.395(5) .
C27 C28 1.385(5) .
C27 H27 0.9300 .
C28 C29 1.367(5) .
C28 H28 0.9300 .
C29 C30 1.383(5) .
C30 C31 1.387(5) .
C30 H30 0.9300 .
C31 H31 0.9300 .
C32 H32 0.9300 .
C33 C34 1.337(5) .
C33 H33 0.9300 .
C34 H34 0.9300 .

loop_
_geom_hbond_atom_site_label_D
_geom_hbond_atom_site_label_H
_geom_hbond_atom_site_label_A
_geom_hbond_distance_DH
_geom_hbond_distance_HA
_geom_hbond_distance_DA
_geom_hbond_angle_DHA
_geom_hbond_site_symmetry_A
O1 H1W O8 0.91 1.90 2.801(3) 167.4 1_545
O1 H2W O5 0.89 1.68 2.563(4) 168.7 2_667
O4 H4 O6 0.82 1.74 2.549(3) 166.5 2_666
O7 H7 O5 0.82 1.76 2.512(4) 151.5 2_677

loop_
_geom_torsion_atom_site_label_1
_geom_torsion_atom_site_label_2
_geom_torsion_atom_site_label_3
_geom_torsion_atom_site_label_4
_geom_torsion
_geom_torsion_site_symmetry_1
_geom_torsion_site_symmetry_2
_geom_torsion_site_symmetry_3
_geom_torsion_site_symmetry_4
O1 Co1 N1 C17 110.5(4) . . . .
O10 Co1 N1 C17 -0.6(3) 2_766 . . .
O9 Co1 N1 C17 -141.4(3) . . . .
N3 Co1 N1 C17 121.3(10) 1_544 . . .
O1 Co1 N1 C18 -62.7(3) . . . .
O10 Co1 N1 C18 -173.8(3) 2_766 . . .
O9 Co1 N1 C18 45.5(3) . . . .
N3 Co1 N1 C18 -51.9(11) 1_544 . . .
O1 Co1 O9 C1 -163.7(3) . . . .
O10 Co1 O9 C1 13.4(4) 2_766 . . .
N1 Co1 O9 C1 107.4(3) . . . .
N3 Co1 O9 C1 -78.6(3) 1_544 . . .
Co1 O10 C1 O9 -22.1(5) 2_766 . . .
Co1 O10 C1 C2 151.6(3) 2_766 . . .
Co1 O9 C1 O10 5.8(5) . . . .
Co1 O9 C1 C2 -167.9(2) . . . .
O10 C1 C2 C7 -105.5(3) . . . .
O9 C1 C2 C7 68.8(4) . . . .
O10 C1 C2 C3 70.6(4) . . . .
O9 C1 C2 C3 -115.1(4) . . . .
C7 C2 C3 C4 0.2(5) . . . .
C1 C2 C3 C4 -175.8(3) . . . .
C7 C2 C3 C8 -175.7(3) . . . .
C1 C2 C3 C8 8.3(5) . . . .
C2 C3 C4 C5 0.5(6) . . . .
C8 C3 C4 C5 176.4(3) . . . .
C3 C4 C5 C6 0.1(6) . . . .
C4 C5 C6 C7 -1.4(6) . . . .
C4 C5 C6 O2 177.6(3) . . . .
C9 O2 C6 C7 -12.1(5) . . . .
C9 O2 C6 C5 168.8(3) . . . .
C5 C6 C7 C2 2.2(5) . . . .
O2 C6 C7 C2 -176.8(3) . . . .
C3 C2 C7 C6 -1.5(5) . . . .
C1 C2 C7 C6 174.8(3) . . . .
C4 C3 C8 O3 -167.7(4) . . . .
C2 C3 C8 O3 8.1(5) . . . .
C4 C3 C8 O4 10.3(5) . . . .
C2 C3 C8 O4 -173.9(3) . . . .
C6 O2 C9 C14 95.6(4) . . . .
C6 O2 C9 C10 -91.6(4) . . . .
C14 C9 C10 C11 -0.3(5) . . . .
O2 C9 C10 C11 -172.7(3) . . . .
C9 C10 C11 C12 0.5(5) . . . .
C9 C10 C11 C15 177.8(3) . . . .
C10 C11 C12 C13 -0.2(5) . . . .
C15 C11 C12 C13 -177.6(3) . . . .
C11 C12 C13 C14 -0.2(5) . . . .
C11 C12 C13 C16 176.5(3) . . . .
C10 C9 C14 C13 -0.2(5) . . . .
O2 C9 C14 C13 172.2(3) . . . .
C12 C13 C14 C9 0.4(5) . . . .
C16 C13 C14 C9 -176.3(3) . . . .
C10 C11 C15 O6 15.2(5) . . . .
C12 C11 C15 O6 -167.6(3) . . . .
C10 C11 C15 O5 -164.2(4) . . . .
C12 C11 C15 O5 13.1(5) . . . .
C12 C13 C16 O8 174.0(3) . . . .
C14 C13 C16 O8 -9.3(6) . . . .
C12 C13 C16 O7 -4.9(5) . . . .
C14 C13 C16 O7 171.8(4) . . . .
C18 N1 C17 N2 -0.6(4) . . . .
Co1 N1 C17 N2 -174.6(2) . . . .
C19 N2 C17 N1 0.9(4) . . . .
C20 N2 C17 N1 -175.9(3) . . . .
C17 N1 C18 C19 0.0(5) . . . .
Co1 N1 C18 C19 174.7(3) . . . .
N1 C18 C19 N2 0.6(5) . . . .
C17 N2 C19 C18 -0.9(5) . . . .
C20 N2 C19 C18 176.0(4) . . . .
C17 N2 C20 C21 154.3(4) . . . .
C19 N2 C20 C21 -22.0(6) . . . .
C17 N2 C20 C25 -24.3(6) . . . .
C19 N2 C20 C25 159.4(4) . . . .
C25 C20 C21 C22 0.9(6) . . . .
N2 C20 C21 C22 -177.8(4) . . . .
C20 C21 C22 C23 0.2(6) . . . .
C21 C22 C23 C24 -0.8(6) . . . .
C21 C22 C23 C26 176.3(4) . . . .
C22 C23 C24 C25 0.5(6) . . . .
C26 C23 C24 C25 -176.6(4) . . . .
C23 C24 C25 C20 0.5(7) . . . .
C21 C20 C25 C24 -1.2(6) . . . .
N2 C20 C25 C24 177.5(4) . . . .
C22 C23 C26 C31 -139.2(4) . . . .
C24 C23 C26 C31 37.8(6) . . . .
C22 C23 C26 C27 40.1(6) . . . .
C24 C23 C26 C27 -142.8(4) . . . .
C31 C26 C27 C28 -1.2(6) . . . .
C23 C26 C27 C28 179.4(3) . . . .
C26 C27 C28 C29 0.6(6) . . . .
C27 C28 C29 C30 0.8(6) . . . .
C27 C28 C29 N4 -175.0(3) . . . .
C32 N4 C29 C28 -50.7(5) . . . .
C34 N4 C29 C28 124.0(4) . . . .
C32 N4 C29 C30 133.4(4) . . . .
C34 N4 C29 C30 -51.9(5) . . . .
C28 C29 C30 C31 -1.6(6) . . . .
N4 C29 C30 C31 174.4(3) . . . .
C29 C30 C31 C26 0.9(6) . . . .
C27 C26 C31 C30 0.5(6) . . . .
C23 C26 C31 C30 179.9(4) . . . .
C33 N3 C32 N4 -0.6(4) . . . .
Co1 N3 C32 N4 -166.3(2) 1_566 . . .
C34 N4 C32 N3 0.3(4) . . . .
C29 N4 C32 N3 175.7(3) . . . .
C32 N3 C33 C34 0.8(4) . . . .
Co1 N3 C33 C34 168.0(3) 1_566 . . .
N3 C33 C34 N4 -0.7(5) . . . .
C32 N4 C34 C33 0.3(4) . . . .
C29 N4 C34 C33 -175.4(3) . . . .
